data_4073114
loop_
_publ_author_name
'Elhamzaoui, Hicham'
'Jousseaume, Bernard'
'Toupance, Thierry'
'Allouchi, Hassan'

_publ_section_title
;
 \a,\w-Bis(trialkynyltin) Compounds with a Linear or Cross-Shaped Spacer
;
_journal_issue 16
_journal_name_full Organometallics
_journal_page_first 3908
_journal_paper_doi 10.1021/om070078p
_journal_volume 26
_journal_year 2007
_chemical_formula_sum 'C11 H18 Cl3 O Sn'
_chemical_formula_weight 391.29
_chemical_name_systematic
;
 ?
;
_space_group_IT_number 14
_symmetry_cell_setting monoclinic
_symmetry_Int_Tables_number 14
_symmetry_space_group_name_Hall '-P 2yab'
_symmetry_space_group_name_H-M 'P 1 21/a 1'
_atom_sites_solution_hydrogens geom
_atom_sites_solution_primary direct
_atom_sites_solution_secondary difmap
_audit_creation_method SHELXL-97
_cell_angle_alpha 90.00
_cell_angle_beta 90.688(4)
_cell_angle_gamma 90.00
_cell_formula_units_Z 4
_cell_length_a 8.4073(4)
_cell_length_b 10.5641(8)
_cell_length_c 17.6320(9)
_cell_measurement_temperature 150(2)
_cell_volume 1565.88(16)
_computing_cell_refinement 'CrysAlis RED, Oxford Diffraction Ltd.'
_computing_data_collection 'CrysAlis CCD, Oxford Diffraction Ltd.'
_computing_data_reduction 'CrysAlis RED, Oxford Diffraction Ltd.'
_computing_molecular_graphics 'ORTEP-III (Burnett & Johnson,1996)'
_computing_publication_material 'SHELXL-97 (Sheldrick,1997)'
_computing_structure_refinement 'SHELXL-97 (Sheldrick, 1997)'
_computing_structure_solution 'SHELXS-97 (Sheldrick, 1997)'
_diffrn_ambient_temperature 150(2)
_diffrn_detector_area_resol_mean 8.3622
_diffrn_measured_fraction_theta_full 0.750
_diffrn_measured_fraction_theta_max 0.750
_diffrn_measurement_device_type Xcalibure
_diffrn_measurement_method \f
_diffrn_radiation_monochromator graphite
_diffrn_radiation_source 'fine-focus sealed tube'
_diffrn_radiation_type MoK\a
_diffrn_radiation_wavelength 0.71073
_diffrn_reflns_av_R_equivalents 0.0224
_diffrn_reflns_av_sigmaI/netI 0.0248
_diffrn_reflns_limit_h_max 11
_diffrn_reflns_limit_h_min -11
_diffrn_reflns_limit_k_max 10
_diffrn_reflns_limit_k_min -10
_diffrn_reflns_limit_l_max 18
_diffrn_reflns_limit_l_min -23
_diffrn_reflns_number 7851
_diffrn_reflns_theta_full 29.55
_diffrn_reflns_theta_max 29.55
_diffrn_reflns_theta_min 3.32
_exptl_absorpt_coefficient_mu 2.124
_exptl_absorpt_correction_T_max 0.9012
_exptl_absorpt_correction_T_min 0.5589
_exptl_absorpt_correction_type empirical
_exptl_absorpt_process_details 'Scale3 Abspack'
_exptl_crystal_colour colourless
_exptl_crystal_density_diffrn 1.660
_exptl_crystal_density_method 'not measured'
_exptl_crystal_description block
_exptl_crystal_F_000 772
_exptl_crystal_size_max 0.31
_exptl_crystal_size_mid 0.06
_exptl_crystal_size_min 0.05
_refine_diff_density_max 1.277
_refine_diff_density_min -0.809
_refine_diff_density_rms 0.106
_refine_ls_extinction_method none
_refine_ls_goodness_of_fit_ref 1.094
_refine_ls_hydrogen_treatment constr
_refine_ls_matrix_type full
_refine_ls_number_parameters 146
_refine_ls_number_reflns 3287
_refine_ls_number_restraints 0
_refine_ls_restrained_S_all 1.094
_refine_ls_R_factor_all 0.0424
_refine_ls_R_factor_gt 0.0345
_refine_ls_shift/su_max 0.001
_refine_ls_shift/su_mean 0.000
_refine_ls_structure_factor_coef Fsqd
_refine_ls_weighting_details 'calc w=1/[\s^2^(Fo^2^)+(0.0424P)^2^+2.0902P] where P=(Fo^2^+2Fc^2^)/3'
_refine_ls_weighting_scheme calc
_refine_ls_wR_factor_gt 0.0820
_refine_ls_wR_factor_ref 0.0856
_reflns_number_gt 2789
_reflns_number_total 3287
_reflns_threshold_expression >2sigma(I)
_cod_data_source_file om070078p-file001.cif
_cod_data_source_block 6cl1arC8_13
_cod_original_sg_symbol_H-M P21/a
_cod_database_code 4073114

loop_
_symmetry_equiv_pos_as_xyz
'x, y, z'
'-x+1/2, y+1/2, -z'
'-x, -y, -z'
'x-1/2, -y-1/2, z'

loop_
_atom_site_label
_atom_site_type_symbol
_atom_site_fract_x
_atom_site_fract_y
_atom_site_fract_z
_atom_site_U_iso_or_equiv
_atom_site_adp_type
_atom_site_occupancy
_atom_site_symmetry_multiplicity
_atom_site_calc_flag
_atom_site_refinement_flags
Sn1 Sn 0.32477(3) 0.42911(3) 0.389533(13) 0.02477(10) Uani 1 1 d .
Cl1 Cl 0.27334(13) 0.28302(12) 0.29586(6) 0.0438(4) Uani 0.997(5) 1 d P
Cl2 Cl 0.45214(11) 0.59149(11) 0.32745(6) 0.0380(3) Uani 1 1 d .
Cl3 Cl 0.52168(11) 0.33488(10) 0.46380(6) 0.0368(2) Uani 1 1 d .
C1 C 0.1377(4) 0.4557(4) 0.5392(2) 0.0236(8) Uani 1 1 d .
H1 H 0.2303 0.4260 0.5649 0.028 Uiso 1 1 calc R
C2 C 0.1360(4) 0.4747(4) 0.46066(19) 0.0231(8) Uani 1 1 d .
C3 C 0.0018(4) 0.5179(4) 0.42187(19) 0.0233(7) Uani 1 1 d .
O4 O 0.0216(3) 0.5298(3) 0.34535(13) 0.0300(6) Uani 1 1 d .
C5 C -0.1159(4) 0.5563(4) 0.29847(19) 0.0267(8) Uani 1 1 d .
H5A H -0.1484 0.6457 0.3044 0.032 Uiso 1 1 calc R
H5B H -0.2059 0.5015 0.3132 0.032 Uiso 1 1 calc R
C6 C -0.0702(5) 0.5302(4) 0.2171(2) 0.0323(9) Uani 1 1 d .
H6A H -0.1652 0.5430 0.1842 0.039 Uiso 1 1 calc R
H6B H -0.0386 0.4403 0.2128 0.039 Uiso 1 1 calc R
C7 C 0.0637(4) 0.6119(4) 0.1875(2) 0.0307(9) Uani 1 1 d .
H7A H 0.1581 0.6031 0.2213 0.037 Uiso 1 1 calc R
H7B H 0.0305 0.7019 0.1880 0.037 Uiso 1 1 calc R
C8 C 0.1077(5) 0.5739(4) 0.1071(2) 0.0350(10) Uani 1 1 d .
H8A H 0.0129 0.5843 0.0738 0.042 Uiso 1 1 calc R
H8B H 0.1367 0.4831 0.1070 0.042 Uiso 1 1 calc R
C9 C 0.2453(4) 0.6501(4) 0.0738(2) 0.0329(9) Uani 1 1 d .
H9A H 0.2173 0.7411 0.0742 0.040 Uiso 1 1 calc R
H9B H 0.3411 0.6387 0.1063 0.040 Uiso 1 1 calc R
C10 C 0.2838(5) 0.6102(4) -0.0070(2) 0.0349(9) Uani 1 1 d .
H10A H 0.3131 0.5195 -0.0071 0.042 Uiso 1 1 calc R
H10B H 0.1873 0.6202 -0.0392 0.042 Uiso 1 1 calc R
C11 C 0.4183(5) 0.6861(5) -0.0414(2) 0.0423(11) Uani 1 1 d .
H11A H 0.3885 0.7768 -0.0415 0.051 Uiso 1 1 calc R
H13B H 0.5144 0.6767 -0.0089 0.051 Uiso 1 1 calc R
C12 C 0.4586(6) 0.6466(6) -0.1216(3) 0.0544(13) Uani 1 1 d .
H12A H 0.5460 0.6990 -0.1402 0.082 Uiso 1 1 calc R
H12B H 0.3650 0.6579 -0.1546 0.082 Uiso 1 1 calc R
H12C H 0.4908 0.5575 -0.1219 0.082 Uiso 1 1 calc R

loop_
_atom_site_aniso_label
_atom_site_aniso_U_11
_atom_site_aniso_U_22
_atom_site_aniso_U_33
_atom_site_aniso_U_23
_atom_site_aniso_U_13
_atom_site_aniso_U_12
Sn1 0.02590(13) 0.0268(2) 0.02178(13) -0.00011(10) 0.00705(8) 0.00216(10)
Cl1 0.0521(6) 0.0467(9) 0.0329(6) -0.0159(5) 0.0086(4) -0.0019(5)
Cl2 0.0306(4) 0.0427(7) 0.0409(5) 0.0156(5) 0.0056(4) -0.0027(4)
Cl3 0.0380(5) 0.0363(7) 0.0362(5) 0.0022(4) 0.0004(4) 0.0137(4)
C1 0.0244(15) 0.023(2) 0.0236(16) -0.0010(15) 0.0018(12) -0.0008(13)
C2 0.0209(14) 0.027(2) 0.0218(16) -0.0005(15) 0.0063(12) 0.0003(13)
C3 0.0265(15) 0.025(2) 0.0189(15) -0.0039(14) 0.0033(12) -0.0021(14)
O4 0.0248(11) 0.0462(18) 0.0192(12) 0.0036(12) 0.0059(9) 0.0021(11)
C5 0.0265(16) 0.032(3) 0.0218(16) 0.0002(15) -0.0001(13) -0.0028(14)
C6 0.0386(19) 0.036(3) 0.0217(17) 0.0004(17) -0.0015(14) -0.0076(17)
C7 0.0351(18) 0.033(3) 0.0238(18) 0.0004(17) 0.0012(14) -0.0037(16)
C8 0.041(2) 0.039(3) 0.0253(18) 0.0024(17) 0.0030(15) -0.0070(18)
C9 0.0338(18) 0.038(3) 0.0273(19) 0.0010(17) -0.0010(14) -0.0053(17)
C10 0.0363(19) 0.041(3) 0.0273(19) 0.0022(18) 0.0015(15) -0.0023(18)
C11 0.039(2) 0.053(3) 0.034(2) 0.008(2) 0.0008(17) -0.009(2)
C12 0.047(2) 0.077(4) 0.039(2) 0.011(3) 0.0103(19) -0.003(2)

loop_
_atom_type_symbol
_atom_type_description
_atom_type_scat_dispersion_real
_atom_type_scat_dispersion_imag
_atom_type_scat_source
C C 0.0033 0.0016 'International Tables Vol C Tables 4.2.6.8 and 6.1.1.4'
H H 0.0000 0.0000 'International Tables Vol C Tables 4.2.6.8 and 6.1.1.4'
O O 0.0106 0.0060 'International Tables Vol C Tables 4.2.6.8 and 6.1.1.4'
Cl Cl 0.1484 0.1585 'International Tables Vol C Tables 4.2.6.8 and 6.1.1.4'
Sn Sn -0.6537 1.4246 'International Tables Vol C Tables 4.2.6.8 and 6.1.1.4'

loop_
_geom_angle_atom_site_label_1
_geom_angle_atom_site_label_2
_geom_angle_atom_site_label_3
_geom_angle
_geom_angle_site_symmetry_1
_geom_angle_site_symmetry_3
C2 Sn1 Cl1 116.64(10) . .
C2 Sn1 Cl2 118.26(11) . .
Cl1 Sn1 Cl2 104.06(4) . .
C2 Sn1 Cl3 107.57(10) . .
Cl1 Sn1 Cl3 104.13(4) . .
Cl2 Sn1 Cl3 104.75(4) . .
C3 C1 C2 117.4(3) 3_566 .
C3 C1 H1 121.3 3_566 .
C2 C1 H1 121.3 . .
C3 C2 C1 122.2(3) . .
C3 C2 Sn1 113.5(2) . .
C1 C2 Sn1 124.2(2) . .
O4 C3 C2 114.1(3) . .
O4 C3 C1 125.5(3) . 3_566
C2 C3 C1 120.4(3) . 3_566
C3 O4 C5 118.5(3) . .
O4 C5 C6 107.3(3) . .
O4 C5 H5A 110.3 . .
C6 C5 H5A 110.3 . .
O4 C5 H5B 110.3 . .
C6 C5 H5B 110.3 . .
H5A C5 H5B 108.5 . .
C5 C6 C7 114.8(3) . .
C5 C6 H6A 108.6 . .
C7 C6 H6A 108.6 . .
C5 C6 H6B 108.6 . .
C7 C6 H6B 108.6 . .
H6A C6 H6B 107.5 . .
C6 C7 C8 111.1(3) . .
C6 C7 H7A 109.4 . .
C8 C7 H7A 109.4 . .
C6 C7 H7B 109.4 . .
C8 C7 H7B 109.4 . .
H7A C7 H7B 108.0 . .
C7 C8 C9 114.3(3) . .
C7 C8 H8A 108.7 . .
C9 C8 H8A 108.7 . .
C7 C8 H8B 108.7 . .
C9 C8 H8B 108.7 . .
H8A C8 H8B 107.6 . .
C10 C9 C8 112.5(3) . .
C10 C9 H9A 109.1 . .
C8 C9 H9A 109.1 . .
C10 C9 H9B 109.1 . .
C8 C9 H9B 109.1 . .
H9A C9 H9B 107.8 . .
C11 C10 C9 113.3(4) . .
C11 C10 H10A 108.9 . .
C9 C10 H10A 108.9 . .
C11 C10 H10B 108.9 . .
C9 C10 H10B 108.9 . .
H10A C10 H10B 107.7 . .
C12 C11 C10 113.8(4) . .
C12 C11 H11A 108.8 . .
C10 C11 H11A 108.8 . .
C12 C11 H13B 108.8 . .
C10 C11 H13B 108.8 . .
H11A C11 H13B 107.7 . .
C11 C12 H12A 109.5 . .
C11 C12 H12B 109.5 . .
H12A C12 H12B 109.5 . .
C11 C12 H12C 109.5 . .
H12A C12 H12C 109.5 . .
H12B C12 H12C 109.5 . .

loop_
_geom_bond_atom_site_label_1
_geom_bond_atom_site_label_2
_geom_bond_distance
_geom_bond_site_symmetry_2
Sn1 C2 2.091(3) .
Sn1 Cl1 2.2978(11) .
Sn1 Cl2 2.3055(10) .
Sn1 Cl3 2.3225(10) .
C1 C3 1.394(4) 3_566
C1 C2 1.399(5) .
C1 H1 0.9500 .
C2 C3 1.389(5) .
C3 O4 1.367(4) .
C3 C1 1.394(4) 3_566
O4 C5 1.440(4) .
C5 C6 1.515(5) .
C5 H5A 0.9900 .
C5 H5B 0.9900 .
C6 C7 1.516(5) .
C6 H6A 0.9900 .
C6 H6B 0.9900 .
C7 C8 1.523(5) .
C7 H7A 0.9900 .
C7 H7B 0.9900 .
C8 C9 1.532(5) .
C8 H8A 0.9900 .
C8 H8B 0.9900 .
C9 C10 1.524(5) .
C9 H9A 0.9900 .
C9 H9B 0.9900 .
C10 C11 1.518(6) .
C10 H10A 0.9900 .
C10 H10B 0.9900 .
C11 C12 1.518(6) .
C11 H11A 0.9900 .
C11 H13B 0.9900 .
C12 H12A 0.9800 .
C12 H12B 0.9800 .
C12 H12C 0.9800 .
